data_7222685
loop_
_publ_author_name
'Weil, M.'

_publ_section_title
;
 Investigations in the systems Ag - Hg - X - O (X = As(V), Se(IV),
 Se(VI)): hydrothermal single crystal growth of Ag3 As O4, Ag Hg(I)2 As
 O4, Ag Hg(II) As O4, Ag2 Se O4 and the crystal structure of Ag2 Hg(II)
 (Se O3)2
;
_journal_name_full
;
Zeitschrift fuer Naturforschung, Teil B. Anorganische Chemie, Organische 
Chemie (42,1987-)
;
_journal_page_first 1091
_journal_page_last 1096
_journal_volume 58
_journal_year 2003
_chemical_formula_sum 'Ag3 As O4'
_chemical_name_systematic 'Ag3 (As O4)'
_space_group_IT_number 218
_symmetry_space_group_name_Hall 'P -4n 2 3'
_symmetry_space_group_name_H-M 'P -4 3 n'
_cell_angle_alpha 90
_cell_angle_beta 90
_cell_angle_gamma 90
_cell_formula_units_Z 2
_cell_length_a 6.1391
_cell_length_b 6.1391
_cell_length_c 6.1391
_cell_volume 231.374
_citation_journal_id_ASTM ZNBSEN
_cod_data_source_file Weil_ZNBSEN_2003_1029.cif
_cod_data_source_block Ag3As1O4
_cod_original_cell_volume 231.3738
_cod_original_formula_sum 'Ag3 As1 O4'
_cod_database_code 7222685

loop_
_symmetry_equiv_pos_as_xyz
x,y,z
y+1/2,-x+1/2,-z+1/2
-x,-y,z
-y+1/2,x+1/2,-z+1/2
x,-y,-z
-y+1/2,-x+1/2,z+1/2
-x,y,-z
y+1/2,x+1/2,z+1/2
z,x,y
x+1/2,-z+1/2,-y+1/2
-z,-x,y
-x+1/2,z+1/2,-y+1/2
z,-x,-y
-x+1/2,-z+1/2,y+1/2
-z,x,-y
x+1/2,z+1/2,y+1/2
y,z,x
y,-z,-x
-z+1/2,-y+1/2,x+1/2
-y,z,-x
z+1/2,y+1/2,x+1/2
-y,-z,x
-z+1/2,y+1/2,-x+1/2
z+1/2,-y+1/2,-x+1/2

loop_
_atom_site_label
_atom_site_type_symbol
_atom_site_fract_x
_atom_site_fract_y
_atom_site_fract_z
_atom_site_occupancy
_atom_site_U_iso_or_equiv
Ag1 Ag+1 0.2311 0 0.5 0.5 0.0
As1 As+5 0 0 0 1 0.0
O1 O-2 0.1595 0.1595 0.1595 1 0.0
